data_1575573
loop_
_publ_author_name
'J&#x119;drzkiewicz, Dawid'
'Morasch, Michael'
'Townrow, Oliver P. E.'
'R&#xf6;sch, Bastian'
'Langer, Jens'
'Mathe, Zachary'
'Harder, Sjoerd'

_publ_section_title
;
 Trends in benzene inverse sandwich complexes of the alkaline-earth metals
 Mg, Ca, Sr and Ba.
;
_journal_issue 38
_journal_name_full 'Chemical science'
_journal_page_first 17793
_journal_page_last 17802
_journal_paper_doi 10.1039/d5sc05373k
_journal_volume 16
_journal_year 2025
_chemical_formula_moiety 'C86 H138 Ca2 I2 N4, C6 H6'
_chemical_formula_sum 'C92 H144 Ca2 I2 N4'
_chemical_formula_weight 1640.06
_chemical_properties_physical Moisture-sensitive
_space_group_crystal_system orthorhombic
_space_group_IT_number 60
_space_group_name_Hall '-P 2n 2ab'
_space_group_name_H-M_alt 'P b c n'
_atom_sites_solution_hydrogens mixed
_atom_sites_solution_primary dual
_audit_creation_date 2025-03-13
_audit_creation_method
;
Olex2 1.5
(compiled 2025.03.04 svn.red2d20d0 for OlexSys, GUI svn.r7188)
;
_audit_update_record
;
2025-03-28 deposited with the CCDC.	2025-08-12 downloaded from the CCDC.
;
_cell_angle_alpha 90
_cell_angle_beta 90
_cell_angle_gamma 90
_cell_formula_units_Z 4
_cell_length_a 21.0407(3)
_cell_length_b 20.0279(2)
_cell_length_c 20.3948(2)
_cell_measurement_reflns_used 19873
_cell_measurement_temperature 99.9(4)
_cell_measurement_theta_max 72.7360
_cell_measurement_theta_min 4.1600
_cell_volume 8594.39(17)
_computing_cell_refinement 'CrysAlisPro 1.171.40.67a (Rigaku OD, 2019)'
_computing_data_collection 'CrysAlisPro 1.171.40.67a (Rigaku OD, 2019)'
_computing_data_reduction 'CrysAlisPro 1.171.40.67a (Rigaku OD, 2019)'
_computing_molecular_graphics 'Olex2 1.5 (Dolomanov et al., 2009)'
_computing_publication_material 'Olex2 1.5 (Dolomanov et al., 2009)'
_computing_structure_refinement 'SHELXL 2019/3 (Sheldrick, 2015)'
_computing_structure_solution 'SHELXT  (Sheldrick, 2015)'
_diffrn_ambient_environment N~2~
_diffrn_ambient_temperature 99.9(4)
_diffrn_detector 'CCD plate'
_diffrn_detector_area_resol_mean 5.2903
_diffrn_detector_type AtlasS2
_diffrn_measured_fraction_theta_full 0.999
_diffrn_measured_fraction_theta_max 0.978
_diffrn_measurement_details
;
List of Runs (angles in degrees, time in seconds):

  # Type    Start    End  Width  t~exp~   \w     \q     \k     \f   Frames
#--------------------------------------------------------------------------
  1  \w    -70.00  32.00   1.00    4.00    --  -41.44  57.00  90.00  102
  2  \w     27.00  97.00   1.00    4.00    --   41.44-125.00 -90.00   70
  3  \w     75.00 177.00   1.00   16.00    --  104.37  61.00  60.00  102
  4  \w    103.00 178.00   1.00   16.00    --  104.37  77.00  90.00   75
  5  \w     22.00 106.00   1.00   16.00    --  104.37 -94.00 120.00   84
  6  \w    103.00 178.00   1.00   16.00    --  104.37  77.00 -60.00   75
  7  \w   -114.00 -13.00   1.00    4.00    --  -41.44 -57.00 150.00  101
  8  \w   -114.00 -13.00   1.00    4.00    --  -41.44 -57.00 -30.00  101
;
_diffrn_measurement_device 'four-circle diffractometer'
_diffrn_measurement_device_type 'SuperNova, Dual, Cu at home/near, AtlasS2'
_diffrn_measurement_method '\w scans'
_diffrn_orient_matrix_type 'CrysAlisPro convention (1999,Acta A55,543-557)'
_diffrn_orient_matrix_UB_11 0.0532203000
_diffrn_orient_matrix_UB_12 -0.0320143000
_diffrn_orient_matrix_UB_13 -0.0413299000
_diffrn_orient_matrix_UB_21 0.0486770000
_diffrn_orient_matrix_UB_22 0.0480878000
_diffrn_orient_matrix_UB_23 0.0307963000
_diffrn_orient_matrix_UB_31 0.0125916000
_diffrn_orient_matrix_UB_32 -0.0507389000
_diffrn_orient_matrix_UB_33 0.0552701000
_diffrn_radiation_monochromator mirror
_diffrn_radiation_probe x-ray
_diffrn_radiation_type 'Cu K\a'
_diffrn_radiation_wavelength 1.54184
_diffrn_reflns_av_R_equivalents 0.0386
_diffrn_reflns_av_unetI/netI 0.0264
_diffrn_reflns_Laue_measured_fraction_full 0.999
_diffrn_reflns_Laue_measured_fraction_max 0.978
_diffrn_reflns_limit_h_max 21
_diffrn_reflns_limit_h_min -25
_diffrn_reflns_limit_k_max 24
_diffrn_reflns_limit_k_min -24
_diffrn_reflns_limit_l_max 24
_diffrn_reflns_limit_l_min -22
_diffrn_reflns_number 33862
_diffrn_reflns_point_group_measured_fraction_full 0.999
_diffrn_reflns_point_group_measured_fraction_max 0.978
_diffrn_reflns_theta_full 67.684
_diffrn_reflns_theta_max 72.814
_diffrn_reflns_theta_min 3.739
_diffrn_source 'micro-focus sealed X-ray tube'
_diffrn_source_type 'SuperNova (Cu) X-ray Source'
_exptl_absorpt_coefficient_mu 7.124
_exptl_absorpt_correction_T_max 0.739
_exptl_absorpt_correction_T_min 0.453
_exptl_absorpt_correction_type gaussian
_exptl_absorpt_process_details
;
CrysAlisPro 1.171.40.67a (Rigaku Oxford Diffraction, 2019)
Numerical absorption correction based on gaussian integration over
			a multifaceted crystal model
Empirical absorption correction using spherical harmonics,
 implemented in SCALE3 ABSPACK scaling algorithm.
;
_exptl_crystal_colour 'clear colourless'
_exptl_crystal_colour_lustre clear
_exptl_crystal_colour_primary colourless
_exptl_crystal_density_diffrn 1.268
_exptl_crystal_description block
_exptl_crystal_F_000 3480
_exptl_crystal_size_max 0.196
_exptl_crystal_size_mid 0.17
_exptl_crystal_size_min 0.098
_refine_diff_density_max 0.330
_refine_diff_density_min -0.515
_refine_diff_density_rms 0.055
_refine_ls_extinction_method none
_refine_ls_goodness_of_fit_ref 1.111
_refine_ls_hydrogen_treatment mixed
_refine_ls_matrix_type full
_refine_ls_number_parameters 577
_refine_ls_number_reflns 8374
_refine_ls_number_restraints 685
_refine_ls_restrained_S_all 1.079
_refine_ls_R_factor_all 0.0302
_refine_ls_R_factor_gt 0.0280
_refine_ls_shift/su_max 0.002
_refine_ls_shift/su_mean 0.000
_refine_ls_structure_factor_coef Fsqd
_refine_ls_weighting_details 'w=1/[\s^2^(Fo^2^)+(0.0274P)^2^+6.4229P] where P=(Fo^2^+2Fc^2^)/3'
_refine_ls_weighting_scheme calc
_refine_ls_wR_factor_gt 0.0702
_refine_ls_wR_factor_ref 0.0717
_reflns_Friedel_coverage 0.000
_reflns_number_gt 7859
_reflns_number_total 8374
_reflns_threshold_expression 'I > 2\s(I)'
_cod_data_source_file d5sc05373k2.cif
_cod_data_source_block hasj200228a
_cod_depositor_comments 'Adding full bibliography for 1575569--1575577.cif.'
_cod_original_cell_volume 8594.39(18)
_cod_database_code 1575573
_shelx_shelxl_version_number 2019/3
_chemical_oxdiff_formula C92H144Ca2I2N4
_shelx_space_group_comment
;
The symmetry employed for this shelxl refinement is uniquely defined
by the following loop, which should always be used as a source of
symmetry information in preference to the above space-group names.
They are only intended as comments.
;
_shelx_estimated_absorpt_t_max 0.542
_shelx_estimated_absorpt_t_min 0.336
_reflns_odcompleteness_completeness 99.81
_reflns_odcompleteness_iscentric 1
_reflns_odcompleteness_theta 66.97
_olex2_refinement_description
;
1. Fixed Uiso
 At 1.2 times of:
  All C(H) groups, All C(H,H) groups
 At 1.5 times of:
  All C(H,H,H) groups
2. Restrained distances
 C42A-C43A \\sim C43-C42 \\sim C40-C41 \\sim C40A-C41A
 with sigma of 0.02
 C39A-C42A \\sim C42-C39 \\sim C40A-C39A \\sim C40-C39
 with sigma of 0.02
 C28-C33 \\sim C28-C33A
 with sigma of 0.02
 C33-C39 \\sim C33A-C39A \\sim C34-C29A \\sim C34-C29
 with sigma of 0.02
 C31-C32A \\sim C31-C32
 with sigma of 0.02
 C32-C33 \\sim C32A-C33A
 with sigma of 0.02
 C30-C29 \\sim C30A-C29A
 with sigma of 0.02
 C31-C30 \\sim C31A-C30A
 with sigma of 0.02
 C33A-C29A \\sim C29-C33
 with sigma of 0.02
 C31-C28 \\sim C28-C31A
 with sigma of 0.02
 C32-C28 \\sim C28-C32A \\sim C30-C28 \\sim C28-C30A
 with sigma of 0.02
 C32A-C29A \\sim C29-C32 \\sim C33-C30 \\sim C33A-C30A
 with sigma of 0.02
3. Restrained planarity
 C39A, C33A, C32A, C31A, C30A, C29A, C28, C34
 with sigma of 0.07
 C39, C33, C28, C29, C30, C31, C32, C34
 with sigma of 0.07
4. Uiso/Uaniso restraints and constraints
C29 \\sim C28 \\sim C33A \\sim C39A \\sim C39 \\sim C33 \\sim C32A \\sim C32
\\sim C31A \\sim C31 \\sim C30A \\sim C30 \\sim C29A \\sim C34: within 4A with
sigma of 0.02 and sigma for terminal atoms of 0.04 within 4A
C33A \\sim C32A \\sim C31A \\sim C31 \\sim C32 \\sim C33: within 3A with sigma
of 0.01 and sigma for terminal atoms of 0.02 within 3A
5. Rigid body (RIGU) restrains
 C44, C45, C46, C47, C48, C49
 with sigma for 1-2 distances of 0.004 and sigma for 1-3 distances of 0.004
 C28, C33A, C39A, C39, C33, C32A, C32, C31A, C31, C30A, C30, C29, C34, C29A
 with sigma for 1-2 distances of 0.004 and sigma for 1-3 distances of 0.004
6. Others
 Sof(H34a)=Sof(C32)=Sof(H32)=Sof(C33)=Sof(C39)=Sof(H39)=Sof(C40)=Sof(H40a)=
 Sof(H40b)=Sof(C41)=Sof(H41a)=Sof(H41b)=Sof(H41c)=Sof(C42)=Sof(H42a)=Sof(H42b)=
 Sof(C43)=Sof(H43a)=Sof(H43b)=Sof(H43c)=Sof(C31A)=Sof(H31A)=Sof(C30A)=Sof(H30A)=
 Sof(C29A)=1-FVAR(1)
 Sof(C29)=Sof(C30)=Sof(H30)=Sof(C31)=Sof(H31)=Sof(H34)=Sof(C32A)=Sof(H32A)=
 Sof(C33A)=Sof(C39A)=Sof(H39A)=Sof(C40A)=Sof(H40c)=Sof(H40d)=Sof(C41A)=
 Sof(H41d)=Sof(H41e)=Sof(H41f)=Sof(C42A)=Sof(H42c)=Sof(H42d)=Sof(C43A)=
 Sof(H43d)=Sof(H43e)=Sof(H43f)=FVAR(1)
 Fixed Sof: C48(0.5) H48(0.5) C49(0.5) H49(0.5) C44(0.5) H44(0.5) C45(0.5)
 H45(0.5) C46(0.5) H46(0.5) C47(0.5) H47(0.5)
7.a Ternary CH refined with riding coordinates:
 C18(H18), C23(H23), C34(H34), C34(H34a), C39(H39), C39A(H39A)
7.b Secondary CH2 refined with riding coordinates:
 C19(H19a,H19b), C21(H21a,H21b), C24(H24a,H24b), C26(H26a,H26b), C35(H35a,
 H35b), C37(H37a,H37b), C40(H40a,H40b), C42(H42a,H42b), C40A(H40c,H40d),
 C42A(H42c,H42d)
7.c Aromatic/amide H refined with riding coordinates:
 C14(H14), C15(H15), C16(H16), C30(H30), C31(H31), C32(H32), C32A(H32A),
 C48(H48), C49(H49), C44(H44), C45(H45), C46(H46), C47(H47), C31A(H31A),
 C30A(H30A)
7.d Fitted hexagon refined as free rotating group:
 C48(C49,C44,C45,C46,C47)
7.e Idealised Me refined as rotating group:
 C5(H5a,H5b,H5c), C6(H6a,H6b,H6c), C7(H7a,H7b,H7c), C9(H9a,H9b,H9c), C10(H10a,
 H10b,H10c), C11(H11a,H11b,H11c), C20(H20a,H20b,H20c), C22(H22a,H22b,H22c),
 C25(H25a,H25b,H25c), C27(H27a,H27b,H27c), C36(H36a,H36b,H36c), C38(H38a,H38b,
 H38c), C41(H41a,H41b,H41c), C43(H43a,H43b,H43c), C41A(H41d,H41e,H41f),
 C43A(H43d,H43e,H43f)
;
_olex2_date_sample_data_collection 2020-02-28
_olex2_submission_special_instructions 'No special instructions were received'
_oxdiff_exptl_absorpt_empirical_details
;
Empirical correction (ABSPACK) includes:
- Absorption correction using spherical harmonics
- Frame scaling
;
_oxdiff_exptl_absorpt_empirical_full_max 1.334
_oxdiff_exptl_absorpt_empirical_full_min 0.827

loop_
_space_group_symop_operation_xyz
'x, y, z'
'-x+1/2, -y+1/2, z+1/2'
'-x, y, -z+1/2'
'x+1/2, -y+1/2, -z'
'-x, -y, -z'
'x-1/2, y-1/2, -z-1/2'
'x, -y, z-1/2'
'-x-1/2, y-1/2, z'

loop_
_atom_site_label
_atom_site_type_symbol
_atom_site_fract_x
_atom_site_fract_y
_atom_site_fract_z
_atom_site_U_iso_or_equiv
_atom_site_adp_type
_atom_site_occupancy
_atom_site_site_symmetry_order
_atom_site_calc_flag
_atom_site_refinement_flags_posn
_atom_site_refinement_flags_adp
_atom_site_refinement_flags_occupancy
_atom_site_disorder_assembly
_atom_site_disorder_group
I1 I 0.57112(2) 0.71323(2) 0.17686(2) 0.02163(5) Uani 1 1 d . . . . .
Ca1 Ca 0.57768(2) 0.70121(2) 0.32915(2) 0.01569(9) Uani 1 1 d . . . . .
N1 N 0.61256(8) 0.73740(8) 0.43148(8) 0.0142(3) Uani 1 1 d . . . . .
N2 N 0.65558(8) 0.61437(8) 0.33685(8) 0.0172(3) Uani 1 1 d . . . . .
C1 C 0.58368(9) 0.68388(9) 0.45958(9) 0.0155(4) Uani 1 1 d . . . . .
C2 C 0.59312(10) 0.61966(10) 0.43468(10) 0.0192(4) Uani 1 1 d . . . . .
H2 H 0.5690(12) 0.5892(13) 0.4522(12) 0.025(7) Uiso 1 1 d . . . . .
C3 C 0.64422(10) 0.58975(9) 0.39463(10) 0.0175(4) Uani 1 1 d . . . . .
C4 C 0.53395(10) 0.68907(10) 0.51692(10) 0.0175(4) Uani 1 1 d . . . . .
C5 C 0.49805(11) 0.75568(11) 0.51698(12) 0.0281(5) Uani 1 1 d . . . . .
H5A H 0.528159 0.792332 0.523920 0.042 Uiso 1 1 calc R U . . .
H5B H 0.466467 0.755601 0.552299 0.042 Uiso 1 1 calc R U . . .
H5C H 0.476561 0.761676 0.474755 0.042 Uiso 1 1 calc R U . . .
C6 C 0.48230(11) 0.63527(11) 0.51075(12) 0.0281(5) Uani 1 1 d . . . . .
H6A H 0.462952 0.637712 0.467100 0.042 Uiso 1 1 calc R U . . .
H6B H 0.449611 0.642673 0.544198 0.042 Uiso 1 1 calc R U . . .
H6C H 0.501360 0.591078 0.516999 0.042 Uiso 1 1 calc R U . . .
C7 C 0.56616(11) 0.67947(14) 0.58334(11) 0.0310(5) Uani 1 1 d . . . . .
H7A H 0.592312 0.638990 0.582255 0.047 Uiso 1 1 calc R U . . .
H7B H 0.533710 0.675095 0.617540 0.047 Uiso 1 1 calc R U . . .
H7C H 0.593147 0.718157 0.592865 0.047 Uiso 1 1 calc R U . . .
C8 C 0.67751(10) 0.53004(10) 0.42967(10) 0.0188(4) Uani 1 1 d . . . . .
C9 C 0.70859(11) 0.55758(11) 0.49249(11) 0.0272(5) Uani 1 1 d . . . . .
H9A H 0.740125 0.591562 0.480779 0.041 Uiso 1 1 calc R U . . .
H9B H 0.729530 0.521109 0.516149 0.041 Uiso 1 1 calc R U . . .
H9C H 0.675899 0.577594 0.520511 0.041 Uiso 1 1 calc R U . . .
C10 C 0.62768(11) 0.47776(10) 0.44998(11) 0.0236(4) Uani 1 1 d . . . . .
H10A H 0.600055 0.496552 0.483989 0.035 Uiso 1 1 calc R U . . .
H10B H 0.649214 0.438044 0.467138 0.035 Uiso 1 1 calc R U . . .
H10C H 0.602020 0.465380 0.411767 0.035 Uiso 1 1 calc R U . . .
C11 C 0.72932(11) 0.49315(10) 0.39095(11) 0.0239(4) Uani 1 1 d . . . . .
H11A H 0.710745 0.473623 0.351276 0.036 Uiso 1 1 calc R U . . .
H11B H 0.747404 0.457606 0.418204 0.036 Uiso 1 1 calc R U . . .
H11C H 0.762894 0.524673 0.378653 0.036 Uiso 1 1 calc R U . . .
C12 C 0.62422(10) 0.79855(9) 0.46473(9) 0.0159(4) Uani 1 1 d . . . . .
C13 C 0.59665(10) 0.85836(10) 0.43921(9) 0.0177(4) Uani 1 1 d . . . . .
C14 C 0.60899(11) 0.91870(10) 0.47006(10) 0.0214(4) Uani 1 1 d . . . . .
H14 H 0.590911 0.958542 0.452989 0.026 Uiso 1 1 calc R U . . .
C15 C 0.64728(11) 0.92197(10) 0.52542(10) 0.0236(4) Uani 1 1 d . . . . .
H15 H 0.653874 0.963427 0.547004 0.028 Uiso 1 1 calc R U . . .
C16 C 0.67570(10) 0.86467(10) 0.54890(10) 0.0208(4) Uani 1 1 d . . . . .
H16 H 0.702314 0.867408 0.586437 0.025 Uiso 1 1 calc R U . . .
C17 C 0.66633(10) 0.80256(10) 0.51883(9) 0.0169(4) Uani 1 1 d . . . . .
C18 C 0.55337(10) 0.85485(9) 0.37957(10) 0.0189(4) Uani 1 1 d . . . . .
H18 H 0.529609 0.811755 0.383037 0.023 Uiso 1 1 calc R U . . .
C19 C 0.59250(11) 0.85094(10) 0.31570(10) 0.0207(4) Uani 1 1 d . . . . .
H19A H 0.625109 0.815691 0.320841 0.025 Uiso 1 1 calc R U . . .
H19B H 0.563878 0.837090 0.279650 0.025 Uiso 1 1 calc R U . . .
C20 C 0.62572(12) 0.91573(11) 0.29560(11) 0.0295(5) Uani 1 1 d . . . . .
H20A H 0.650349 0.908126 0.255501 0.044 Uiso 1 1 calc R U . . .
H20B H 0.654278 0.930135 0.330824 0.044 Uiso 1 1 calc R U . . .
H20C H 0.593820 0.950439 0.287588 0.044 Uiso 1 1 calc R U . . .
C21 C 0.50305(11) 0.91017(11) 0.37475(11) 0.0273(5) Uani 1 1 d . . . . .
H21A H 0.524737 0.954025 0.375762 0.033 Uiso 1 1 calc R U . . .
H21B H 0.481130 0.906283 0.331966 0.033 Uiso 1 1 calc R U . . .
C22 C 0.45359(13) 0.90841(13) 0.42901(14) 0.0381(6) Uani 1 1 d . . . . .
H22A H 0.423254 0.944982 0.422711 0.057 Uiso 1 1 calc R U . . .
H22B H 0.474644 0.913466 0.471583 0.057 Uiso 1 1 calc R U . . .
H22C H 0.430978 0.865654 0.427727 0.057 Uiso 1 1 calc R U . . .
C23 C 0.70706(10) 0.74348(10) 0.54124(9) 0.0170(4) Uani 1 1 d . . . . .
H23 H 0.682802 0.701889 0.530757 0.020 Uiso 1 1 calc R U . . .
C24 C 0.76882(10) 0.74139(10) 0.50098(10) 0.0210(4) Uani 1 1 d . . . . .
H24A H 0.792411 0.700388 0.512925 0.025 Uiso 1 1 calc R U . . .
H24B H 0.757468 0.737834 0.453997 0.025 Uiso 1 1 calc R U . . .
C25 C 0.81303(11) 0.80089(12) 0.50953(12) 0.0300(5) Uani 1 1 d . . . . .
H25A H 0.850440 0.795220 0.481461 0.045 Uiso 1 1 calc R U . . .
H25B H 0.826471 0.803839 0.555448 0.045 Uiso 1 1 calc R U . . .
H25C H 0.790635 0.841914 0.497204 0.045 Uiso 1 1 calc R U . . .
C26 C 0.72160(11) 0.74199(10) 0.61544(10) 0.0225(4) Uani 1 1 d . . . . .
H26A H 0.748827 0.780603 0.626802 0.027 Uiso 1 1 calc R U . . .
H26B H 0.681345 0.746303 0.640212 0.027 Uiso 1 1 calc R U . . .
C27 C 0.75510(12) 0.67754(12) 0.63589(11) 0.0296(5) Uani 1 1 d . . . . .
H27A H 0.797736 0.676326 0.616588 0.044 Uiso 1 1 calc R U . . .
H27B H 0.730564 0.639048 0.620407 0.044 Uiso 1 1 calc R U . . .
H27C H 0.758472 0.675916 0.683790 0.044 Uiso 1 1 calc R U . . .
C28 C 0.70253(10) 0.59071(9) 0.29057(9) 0.0171(4) Uani 1 1 d D U . . .
C29 C 0.7605(6) 0.6239(6) 0.2852(7) 0.0163(19) Uani 0.489(4) 1 d D U P A 1
C30 C 0.8026(4) 0.6029(6) 0.2369(5) 0.0186(18) Uani 0.489(4) 1 d D U P A 1
H30 H 0.842355 0.624977 0.232288 0.022 Uiso 0.489(4) 1 calc R U P A 1
C31 C 0.7878(5) 0.5503(7) 0.1951(5) 0.0204(15) Uani 0.489(4) 1 d D U P A 1
H31 H 0.816820 0.537069 0.161897 0.024 Uiso 0.489(4) 1 calc R U P A 1
C34 C 0.77816(10) 0.67945(10) 0.33398(10) 0.0207(4) Uani 1 1 d D U . . .
H34 H 0.750601 0.674888 0.373673 0.025 Uiso 0.489(4) 1 calc R U P A 1
H34A H 0.751250 0.676526 0.374291 0.025 Uiso 0.511(4) 1 calc R U P A 2
C35 C 0.75921(11) 0.74397(11) 0.29748(10) 0.0240(4) Uani 1 1 d . . . . .
H35A H 0.788549 0.750089 0.260009 0.029 Uiso 1 1 calc R U . . .
H35B H 0.715962 0.737877 0.279307 0.029 Uiso 1 1 calc R U . . .
C36 C 0.75973(11) 0.80769(11) 0.33845(11) 0.0259(5) Uani 1 1 d . . . . .
H36A H 0.746405 0.845477 0.311199 0.039 Uiso 1 1 calc R U . . .
H36B H 0.802763 0.815724 0.355050 0.039 Uiso 1 1 calc R U . . .
H36C H 0.730353 0.802789 0.375430 0.039 Uiso 1 1 calc R U . . .
C37 C 0.84776(11) 0.68196(12) 0.35622(11) 0.0275(5) Uani 1 1 d . . . . .
H37A H 0.874954 0.688347 0.317104 0.033 Uiso 1 1 calc R U . . .
H37B H 0.853535 0.721424 0.384841 0.033 Uiso 1 1 calc R U . . .
C38 C 0.87082(11) 0.62013(13) 0.39310(12) 0.0317(5) Uani 1 1 d . . . . .
H38A H 0.867569 0.580972 0.364484 0.048 Uiso 1 1 calc R U . . .
H38B H 0.844491 0.613331 0.432164 0.048 Uiso 1 1 calc R U . . .
H38C H 0.915204 0.626444 0.406295 0.048 Uiso 1 1 calc R U . . .
C32 C 0.7310(7) 0.5177(5) 0.2022(5) 0.0242(15) Uani 0.511(4) 1 d D U P A 1
H32 H 0.721194 0.481728 0.173523 0.029 Uiso 0.511(4) 1 calc R U P A 1
C33 C 0.6870(3) 0.5357(3) 0.2505(3) 0.0137(10) Uani 0.511(4) 1 d D U P A 1
C39 C 0.6245(2) 0.4969(2) 0.2567(2) 0.0192(9) Uani 0.511(4) 1 d D U P A 1
H39 H 0.610550 0.501402 0.303385 0.023 Uiso 0.511(4) 1 calc R U P A 1
C40 C 0.6341(4) 0.4217(3) 0.2442(4) 0.0239(16) Uani 0.511(4) 1 d D . P A 1
H40A H 0.639337 0.414388 0.196464 0.029 Uiso 0.511(4) 1 calc R U P A 1
H40B H 0.673966 0.407312 0.265863 0.029 Uiso 0.511(4) 1 calc R U P A 1
C41 C 0.5799(2) 0.3780(2) 0.2687(3) 0.0332(12) Uani 0.511(4) 1 d D . P A 1
H41A H 0.540398 0.390761 0.246475 0.050 Uiso 0.511(4) 1 calc R U P A 1
H41B H 0.574854 0.384068 0.316121 0.050 Uiso 0.511(4) 1 calc R U P A 1
H41C H 0.589378 0.331053 0.259355 0.050 Uiso 0.511(4) 1 calc R U P A 1
C42 C 0.5718(2) 0.5274(2) 0.2147(2) 0.0262(11) Uani 0.511(4) 1 d D . P A 1
H42A H 0.531825 0.503015 0.223800 0.031 Uiso 0.511(4) 1 calc R U P A 1
H42B H 0.565428 0.574249 0.228871 0.031 Uiso 0.511(4) 1 calc R U P A 1
C43 C 0.5829(5) 0.5271(6) 0.1411(5) 0.039(3) Uani 0.511(4) 1 d D . P A 1
H43A H 0.620185 0.554493 0.130759 0.058 Uiso 0.511(4) 1 calc R U P A 1
H43B H 0.545533 0.545287 0.118756 0.058 Uiso 0.511(4) 1 calc R U P A 1
H43C H 0.590306 0.481152 0.126299 0.058 Uiso 0.511(4) 1 calc R U P A 1
C32A C 0.7336(7) 0.5257(5) 0.1961(5) 0.0214(15) Uani 0.489(4) 1 d D U P A 2
H32A H 0.723932 0.493780 0.163130 0.026 Uiso 0.489(4) 1 calc R U P A 2
C33A C 0.6851(3) 0.5499(3) 0.2357(3) 0.0172(12) Uani 0.489(4) 1 d D U P A 2
C39A C 0.6172(2) 0.5251(2) 0.2257(2) 0.0162(9) Uani 0.489(4) 1 d D U P A 2
H39A H 0.588695 0.560477 0.243820 0.019 Uiso 0.489(4) 1 calc R U P A 2
C40A C 0.6001(2) 0.4603(3) 0.2620(2) 0.0232(11) Uani 0.489(4) 1 d D . P A 2
H40C H 0.609468 0.466505 0.309214 0.028 Uiso 0.489(4) 1 calc R U P A 2
H40D H 0.553835 0.452754 0.257721 0.028 Uiso 0.489(4) 1 calc R U P A 2
C41A C 0.6345(6) 0.3982(4) 0.2385(5) 0.034(2) Uani 0.489(4) 1 d D . P A 2
H41D H 0.623226 0.389430 0.192673 0.051 Uiso 0.489(4) 1 calc R U P A 2
H41E H 0.622043 0.360021 0.265622 0.051 Uiso 0.489(4) 1 calc R U P A 2
H41F H 0.680519 0.405070 0.241943 0.051 Uiso 0.489(4) 1 calc R U P A 2
C42A C 0.6018(4) 0.5201(5) 0.1510(4) 0.0214(17) Uani 0.489(4) 1 d D . P A 2
H42C H 0.616839 0.561296 0.129027 0.026 Uiso 0.489(4) 1 calc R U P A 2
H42D H 0.625562 0.482051 0.132132 0.026 Uiso 0.489(4) 1 calc R U P A 2
C43A C 0.5311(2) 0.5110(2) 0.1365(2) 0.0243(11) Uani 0.489(4) 1 d D . P A 2
H43D H 0.524461 0.509716 0.088979 0.036 Uiso 0.489(4) 1 calc R U P A 2
H43E H 0.507147 0.548310 0.155324 0.036 Uiso 0.489(4) 1 calc R U P A 2
H43F H 0.516352 0.468995 0.155972 0.036 Uiso 0.489(4) 1 calc R U P A 2
C48 C 0.9883(5) 0.70228(15) 0.2291(3) 0.040(2) Uani 0.5 1 d G . P B -1
H48 H 0.982689 0.748137 0.218684 0.048 Uiso 0.5 1 calc R U P B -1
C49 C 0.9680(2) 0.65338(17) 0.1855(2) 0.0339(14) Uani 0.5 1 d G . P B -1
H49 H 0.948484 0.665805 0.145321 0.041 Uiso 0.5 1 calc R U P B -1
C44 C 0.9763(4) 0.58628(15) 0.2007(3) 0.0435(18) Uani 0.5 1 d G . P B -1
H44 H 0.962400 0.552858 0.170930 0.052 Uiso 0.5 1 calc R U P B -1
C45 C 1.0049(5) 0.56810(17) 0.2595(4) 0.0510(19) Uani 0.5 1 d G . P B -1
H45 H 1.010521 0.522242 0.269903 0.061 Uiso 0.5 1 calc R U P B -1
C46 C 1.0252(3) 0.6170(2) 0.3031(3) 0.053(2) Uani 0.5 1 d G . P B -1
H46 H 1.044725 0.604572 0.343267 0.064 Uiso 0.5 1 calc R U P B -1
C47 C 1.0169(4) 0.6841(2) 0.2879(3) 0.0443(18) Uani 0.5 1 d G . P B -1
H47 H 1.030809 0.717520 0.317658 0.053 Uiso 0.5 1 calc R U P B -1
C31A C 0.7962(5) 0.5473(7) 0.2034(5) 0.0204(15) Uani 0.511(4) 1 d D U P A 2
H31A H 0.829103 0.528826 0.177166 0.025 Uiso 0.511(4) 1 calc R U P A 2
C30A C 0.8097(4) 0.5954(5) 0.2490(4) 0.0160(16) Uani 0.511(4) 1 d D U P A 2
H30A H 0.851293 0.613672 0.250620 0.019 Uiso 0.511(4) 1 calc R U P A 2
C29A C 0.7643(6) 0.6183(6) 0.2929(6) 0.0144(17) Uani 0.511(4) 1 d D U P A 2

loop_
_atom_site_aniso_label
_atom_site_aniso_U_11
_atom_site_aniso_U_22
_atom_site_aniso_U_33
_atom_site_aniso_U_23
_atom_site_aniso_U_13
_atom_site_aniso_U_12
I1 0.01908(8) 0.03047(8) 0.01533(8) 0.00327(5) 0.00253(5) 0.00557(5)
Ca1 0.0170(2) 0.01521(17) 0.01486(18) -0.00029(13) 0.00078(14) 0.00079(14)
N1 0.0143(8) 0.0135(7) 0.0149(7) 0.0006(6) 0.0004(6) 0.0010(6)
N2 0.0153(8) 0.0152(7) 0.0211(8) -0.0028(6) 0.0037(7) -0.0002(6)
C1 0.0113(9) 0.0163(9) 0.0187(9) 0.0025(7) 0.0020(7) 0.0022(7)
C2 0.0170(10) 0.0132(9) 0.0273(10) 0.0018(8) 0.0091(8) -0.0023(8)
C3 0.0151(10) 0.0114(8) 0.0259(10) -0.0017(7) 0.0031(8) -0.0019(7)
C4 0.0148(10) 0.0173(9) 0.0204(9) 0.0005(7) 0.0047(8) 0.0017(8)
C5 0.0290(12) 0.0207(10) 0.0347(12) 0.0030(9) 0.0169(10) 0.0049(9)
C6 0.0221(11) 0.0256(11) 0.0367(12) -0.0060(9) 0.0154(10) -0.0045(9)
C7 0.0202(12) 0.0497(14) 0.0232(11) 0.0073(10) 0.0067(9) 0.0029(10)
C8 0.0186(10) 0.0162(9) 0.0216(10) 0.0014(7) 0.0038(8) 0.0017(8)
C9 0.0230(11) 0.0278(11) 0.0308(11) -0.0043(9) -0.0031(9) 0.0040(9)
C10 0.0237(11) 0.0188(9) 0.0283(10) 0.0055(8) 0.0043(9) -0.0008(8)
C11 0.0244(11) 0.0195(9) 0.0278(10) 0.0033(8) 0.0066(9) 0.0055(9)
C12 0.0171(10) 0.0139(8) 0.0166(9) -0.0005(7) 0.0031(8) -0.0008(7)
C13 0.0195(10) 0.0171(9) 0.0166(9) 0.0006(7) 0.0000(8) -0.0005(8)
C14 0.0268(11) 0.0142(9) 0.0232(10) 0.0006(8) 0.0005(9) 0.0016(8)
C15 0.0316(12) 0.0172(9) 0.0220(10) -0.0052(8) -0.0015(9) -0.0017(9)
C16 0.0236(11) 0.0215(10) 0.0171(9) -0.0036(8) -0.0029(8) -0.0008(8)
C17 0.0180(10) 0.0178(9) 0.0148(9) -0.0003(7) 0.0020(8) -0.0003(8)
C18 0.0206(10) 0.0141(9) 0.0219(10) 0.0001(7) -0.0032(8) 0.0005(8)
C19 0.0275(11) 0.0165(9) 0.0181(9) 0.0007(7) -0.0046(8) -0.0018(8)
C20 0.0371(14) 0.0245(11) 0.0270(11) 0.0085(9) -0.0008(10) -0.0035(10)
C21 0.0296(12) 0.0210(10) 0.0314(12) 0.0013(9) -0.0083(9) 0.0075(9)
C22 0.0307(14) 0.0328(13) 0.0508(15) 0.0021(11) 0.0034(12) 0.0148(11)
C23 0.0156(10) 0.0196(9) 0.0158(9) -0.0002(7) -0.0010(7) -0.0006(8)
C24 0.0193(10) 0.0244(10) 0.0193(9) 0.0005(8) -0.0001(8) 0.0007(8)
C25 0.0184(11) 0.0384(12) 0.0331(12) -0.0011(10) -0.0015(9) -0.0076(10)
C26 0.0257(11) 0.0243(10) 0.0175(10) 0.0013(8) -0.0020(8) 0.0013(9)
C27 0.0355(13) 0.0307(11) 0.0226(10) 0.0034(9) -0.0058(10) 0.0036(10)
C28 0.0157(9) 0.0167(8) 0.0191(9) -0.0007(7) 0.0044(8) 0.0035(7)
C29 0.022(3) 0.016(3) 0.011(3) 0.006(3) -0.002(2) 0.002(2)
C30 0.021(3) 0.025(3) 0.009(3) 0.010(2) 0.002(2) 0.001(2)
C31 0.026(3) 0.025(2) 0.011(3) 0.001(2) 0.004(2) 0.008(2)
C34 0.0173(10) 0.0249(10) 0.0200(9) -0.0020(8) 0.0045(8) -0.0040(8)
C35 0.0252(11) 0.0253(10) 0.0215(10) 0.0001(8) 0.0011(9) -0.0045(9)
C36 0.0276(12) 0.0262(11) 0.0240(10) 0.0005(9) 0.0017(9) -0.0041(9)
C37 0.0174(11) 0.0350(12) 0.0300(11) -0.0044(9) 0.0028(9) -0.0051(9)
C38 0.0188(11) 0.0424(13) 0.0339(12) -0.0042(10) -0.0006(9) 0.0006(10)
C32 0.027(2) 0.022(3) 0.024(3) -0.004(2) 0.003(2) 0.002(2)
C33 0.0164(19) 0.010(2) 0.014(2) 0.0076(17) 0.0000(17) 0.0033(16)
C39 0.025(2) 0.015(2) 0.0176(19) 0.0036(17) 0.0005(16) 0.0048(19)
C40 0.026(3) 0.018(4) 0.028(3) -0.004(3) 0.000(2) 0.001(4)
C41 0.035(3) 0.018(2) 0.047(3) -0.0031(19) 0.000(2) -0.0017(19)
C42 0.029(3) 0.019(2) 0.031(2) 0.0022(17) -0.0046(19) 0.0008(18)
C43 0.061(9) 0.033(3) 0.022(3) -0.001(3) -0.007(4) 0.022(5)
C32A 0.026(2) 0.020(3) 0.018(2) -0.002(2) 0.002(2) 0.005(2)
C33A 0.020(2) 0.017(2) 0.015(2) 0.0055(19) -0.0032(18) 0.0061(19)
C39A 0.017(2) 0.0146(19) 0.017(2) -0.0023(17) -0.0020(16) 0.0057(16)
C40A 0.021(2) 0.021(2) 0.027(2) 0.0026(19) -0.0035(19) -0.002(2)
C41A 0.045(4) 0.018(4) 0.038(4) -0.003(4) -0.015(3) 0.002(4)
C42A 0.020(4) 0.017(3) 0.026(4) -0.001(3) -0.005(3) 0.002(3)
C43A 0.019(3) 0.027(2) 0.026(2) -0.0057(18) -0.0059(18) 0.0026(19)
C48 0.047(5) 0.029(2) 0.044(5) -0.011(2) 0.013(4) -0.002(3)
C49 0.035(3) 0.024(3) 0.043(3) -0.004(2) 0.015(2) -0.001(3)
C44 0.033(4) 0.023(3) 0.075(4) 0.006(3) 0.031(3) 0.003(3)
C45 0.036(4) 0.043(2) 0.073(6) 0.022(4) 0.028(4) 0.012(5)
C46 0.036(4) 0.074(7) 0.049(4) 0.018(4) 0.019(3) 0.014(6)
C47 0.036(4) 0.059(4) 0.038(4) -0.010(4) 0.012(3) 0.001(5)
C31A 0.019(3) 0.026(2) 0.017(3) 0.005(2) 0.001(2) 0.007(2)
C30A 0.014(2) 0.022(3) 0.012(3) 0.009(2) -0.001(2) 0.003(2)
C29A 0.013(2) 0.020(3) 0.010(3) 0.008(2) 0.001(2) 0.004(2)

loop_
_atom_type_symbol
_atom_type_description
_atom_type_scat_dispersion_real
_atom_type_scat_dispersion_imag
_atom_type_scat_source
C C 0.0181 0.0091 'International Tables Vol C Tables 4.2.6.8 and 6.1.1.4'
H H 0.0000 0.0000 'International Tables Vol C Tables 4.2.6.8 and 6.1.1.4'
Ca Ca 0.3641 1.2855 'International Tables Vol C Tables 4.2.6.8 and 6.1.1.4'
I I -0.3257 6.8362 'International Tables Vol C Tables 4.2.6.8 and 6.1.1.4'
N N 0.0311 0.0180 'International Tables Vol C Tables 4.2.6.8 and 6.1.1.4'

loop_
_exptl_crystal_face_index_h
_exptl_crystal_face_index_k
_exptl_crystal_face_index_l
_exptl_crystal_face_perp_dist
1 1 0 0.0542
-10 0 -9 0.0445
-10 -9 0 0.0600
-5 -11 5 0.0746
11 5 5 0.0785
-5 -11 -5 0.0374
0 -12 6 0.0745
6 0 12 0.0820
-6 -6 -10 0.0349
4 12 1 0.0445
-1 -9 -9 0.0433
-3 13 -2 0.0457
-2 9 -9 0.0719
-2 7 11 0.0614
0 0 13 0.0814
-6 0 12 0.0889
13 0 -5 0.0734
-8 -10 -4 0.0395
5 -9 -9 0.0497
12 6 0 0.0643
10 8 -3 0.0601
5 7 10 0.0675

loop_
_geom_angle_atom_site_label_1
_geom_angle_atom_site_label_2
_geom_angle_atom_site_label_3
_geom_angle
_geom_angle_site_symmetry_1
_geom_angle_site_symmetry_3
_geom_angle_publ_flag
Ca1 I1 Ca1 94.415(10) . 3_655 ?
I1 Ca1 I1 84.905(10) . 3_655 ?
N1 Ca1 I1 151.98(4) . . ?
N1 Ca1 I1 108.98(4) . 3_655 ?
N1 Ca1 N2 87.22(6) . . ?
N1 Ca1 C1 30.39(6) . . ?
N1 Ca1 C2 55.96(6) . . ?
N1 Ca1 C3 71.37(5) . . ?
N2 Ca1 I1 137.73(4) . 3_655 ?
N2 Ca1 I1 98.72(4) . . ?
N2 Ca1 C1 78.99(6) . . ?
N2 Ca1 C2 55.29(6) . . ?
N2 Ca1 C3 25.48(6) . . ?
C1 Ca1 I1 95.47(4) . 3_655 ?
C1 Ca1 I1 177.00(4) . . ?
C1 Ca1 C2 29.94(6) . . ?
C1 Ca1 C3 55.41(6) . . ?
C2 Ca1 I1 101.29(5) . 3_655 ?
C2 Ca1 I1 147.07(4) . . ?
C2 Ca1 C3 29.81(6) . . ?
C3 Ca1 I1 121.98(4) . . ?
C3 Ca1 I1 123.21(4) . 3_655 ?
C1 N1 Ca1 89.51(11) . . ?
C1 N1 C12 123.76(16) . . ?
C12 N1 Ca1 138.63(12) . . ?
C3 N2 Ca1 102.07(12) . . ?
C3 N2 C28 126.38(17) . . ?
C28 N2 Ca1 131.51(12) . . ?
N1 C1 Ca1 60.09(10) . . ?
N1 C1 C2 120.62(17) . . ?
N1 C1 C4 123.99(17) . . ?
C2 C1 Ca1 76.44(12) . . ?
C2 C1 C4 115.20(17) . . ?
C4 C1 Ca1 134.17(13) . . ?
Ca1 C2 H2 132.5(17) . . ?
C1 C2 Ca1 73.62(11) . . ?
C1 C2 H2 114.4(17) . . ?
C1 C2 C3 132.67(18) . . ?
C3 C2 Ca1 83.86(12) . . ?
C3 C2 H2 111.6(17) . . ?
N2 C3 Ca1 52.45(10) . . ?
N2 C3 C2 118.78(18) . . ?
N2 C3 C8 128.60(18) . . ?
C2 C3 Ca1 66.33(11) . . ?
C2 C3 C8 112.61(17) . . ?
C8 C3 Ca1 178.40(14) . . ?
C5 C4 C1 112.70(16) . . ?
C5 C4 C6 105.18(17) . . ?
C6 C4 C1 111.31(16) . . ?
C7 C4 C1 110.86(16) . . ?
C7 C4 C5 109.13(18) . . ?
C7 C4 C6 107.37(18) . . ?
C4 C5 H5A 109.5 . . ?
C4 C5 H5B 109.5 . . ?
C4 C5 H5C 109.5 . . ?
H5A C5 H5B 109.5 . . ?
H5A C5 H5C 109.5 . . ?
H5B C5 H5C 109.5 . . ?
C4 C6 H6A 109.5 . . ?
C4 C6 H6B 109.5 . . ?
C4 C6 H6C 109.5 . . ?
H6A C6 H6B 109.5 . . ?
H6A C6 H6C 109.5 . . ?
H6B C6 H6C 109.5 . . ?
C4 C7 H7A 109.5 . . ?
C4 C7 H7B 109.5 . . ?
C4 C7 H7C 109.5 . . ?
H7A C7 H7B 109.5 . . ?
H7A C7 H7C 109.5 . . ?
H7B C7 H7C 109.5 . . ?
C9 C8 C3 107.29(16) . . ?
C10 C8 C3 109.83(17) . . ?
C10 C8 C9 108.00(17) . . ?
C11 C8 C3 116.89(16) . . ?
C11 C8 C9 107.37(18) . . ?
C11 C8 C10 107.15(16) . . ?
C8 C9 H9A 109.5 . . ?
C8 C9 H9B 109.5 . . ?
C8 C9 H9C 109.5 . . ?
H9A C9 H9B 109.5 . . ?
H9A C9 H9C 109.5 . . ?
H9B C9 H9C 109.5 . . ?
C8 C10 H10A 109.5 . . ?
C8 C10 H10B 109.5 . . ?
C8 C10 H10C 109.5 . . ?
H10A C10 H10B 109.5 . . ?
H10A C10 H10C 109.5 . . ?
H10B C10 H10C 109.5 . . ?
C8 C11 H11A 109.5 . . ?
C8 C11 H11B 109.5 . . ?
C8 C11 H11C 109.5 . . ?
H11A C11 H11B 109.5 . . ?
H11A C11 H11C 109.5 . . ?
H11B C11 H11C 109.5 . . ?
N1 C12 C13 118.58(17) . . ?
C17 C12 N1 121.88(17) . . ?
C17 C12 C13 119.33(17) . . ?
C12 C13 C18 119.71(17) . . ?
C14 C13 C12 119.28(18) . . ?
C14 C13 C18 120.99(18) . . ?
C13 C14 H14 119.4 . . ?
C13 C14 C15 121.23(19) . . ?
C15 C14 H14 119.4 . . ?
C14 C15 H15 120.2 . . ?
C16 C15 C14 119.64(18) . . ?
C16 C15 H15 120.2 . . ?
C15 C16 H16 119.1 . . ?
C15 C16 C17 121.70(19) . . ?
C17 C16 H16 119.1 . . ?
C12 C17 C23 122.58(17) . . ?
C16 C17 C12 118.63(18) . . ?
C16 C17 C23 118.48(18) . . ?
C13 C18 H18 106.4 . . ?
C13 C18 C19 110.98(17) . . ?
C13 C18 C21 115.51(17) . . ?
C19 C18 H18 106.4 . . ?
C21 C18 H18 106.4 . . ?
C21 C18 C19 110.52(17) . . ?
C18 C19 H19A 108.5 . . ?
C18 C19 H19B 108.5 . . ?
H19A C19 H19B 107.5 . . ?
C20 C19 C18 115.27(17) . . ?
C20 C19 H19A 108.5 . . ?
C20 C19 H19B 108.5 . . ?
C19 C20 H20A 109.5 . . ?
C19 C20 H20B 109.5 . . ?
C19 C20 H20C 109.5 . . ?
H20A C20 H20B 109.5 . . ?
H20A C20 H20C 109.5 . . ?
H20B C20 H20C 109.5 . . ?
C18 C21 H21A 108.7 . . ?
C18 C21 H21B 108.7 . . ?
H21A C21 H21B 107.6 . . ?
C22 C21 C18 114.13(19) . . ?
C22 C21 H21A 108.7 . . ?
C22 C21 H21B 108.7 . . ?
C21 C22 H22A 109.5 . . ?
C21 C22 H22B 109.5 . . ?
C21 C22 H22C 109.5 . . ?
H22A C22 H22B 109.5 . . ?
H22A C22 H22C 109.5 . . ?
H22B C22 H22C 109.5 . . ?
C17 C23 H23 107.1 . . ?
C17 C23 C24 109.55(16) . . ?
C17 C23 C26 114.74(16) . . ?
C24 C23 H23 107.1 . . ?
C24 C23 C26 110.81(17) . . ?
C26 C23 H23 107.1 . . ?
C23 C24 H24A 108.4 . . ?
C23 C24 H24B 108.4 . . ?
H24A C24 H24B 107.4 . . ?
C25 C24 C23 115.72(18) . . ?
C25 C24 H24A 108.4 . . ?
C25 C24 H24B 108.4 . . ?
C24 C25 H25A 109.5 . . ?
C24 C25 H25B 109.5 . . ?
C24 C25 H25C 109.5 . . ?
H25A C25 H25B 109.5 . . ?
H25A C25 H25C 109.5 . . ?
H25B C25 H25C 109.5 . . ?
C23 C26 H26A 109.2 . . ?
C23 C26 H26B 109.2 . . ?
H26A C26 H26B 107.9 . . ?
C27 C26 C23 112.03(17) . . ?
C27 C26 H26A 109.2 . . ?
C27 C26 H26B 109.2 . . ?
C26 C27 H27A 109.5 . . ?
C26 C27 H27B 109.5 . . ?
C26 C27 H27C 109.5 . . ?
H27A C27 H27B 109.5 . . ?
H27A C27 H27C 109.5 . . ?
H27B C27 H27C 109.5 . . ?
C29 C28 N2 119.5(4) . . ?
C29 C28 C33 122.0(5) . . ?
C33 C28 N2 118.5(3) . . ?
C33A C28 N2 121.4(3) . . ?
C29A C28 N2 118.6(4) . . ?
C29A C28 C33A 118.9(5) . . ?
C28 C29 C34 120.4(8) . . ?
C30 C29 C28 118.0(6) . . ?
C30 C29 C34 121.5(9) . . ?
C29 C30 H30 119.3 . . ?
C31 C30 C29 121.3(7) . . ?
C31 C30 H30 119.3 . . ?
C30 C31 H31 120.2 . . ?
C32 C31 C30 119.5(8) . . ?
C32 C31 H31 120.2 . . ?
C29 C34 H34 108.5 . . ?
C29 C34 C35 103.4(7) . . ?
C35 C34 H34 108.5 . . ?
C35 C34 H34A 107.4 . . ?
C37 C34 C29 116.5(6) . . ?
C37 C34 H34 108.5 . . ?
C37 C34 H34A 107.4 . . ?
C37 C34 C35 111.21(18) . . ?
C29A C34 H34A 107.4 . . ?
C29A C34 C35 111.1(6) . . ?
C29A C34 C37 112.0(5) . . ?
C34 C35 H35A 108.3 . . ?
C34 C35 H35B 108.3 . . ?
H35A C35 H35B 107.4 . . ?
C36 C35 C34 115.74(18) . . ?
C36 C35 H35A 108.3 . . ?
C36 C35 H35B 108.3 . . ?
C35 C36 H36A 109.5 . . ?
C35 C36 H36B 109.5 . . ?
C35 C36 H36C 109.5 . . ?
H36A C36 H36B 109.5 . . ?
H36A C36 H36C 109.5 . . ?
H36B C36 H36C 109.5 . . ?
C34 C37 H37A 108.5 . . ?
C34 C37 H37B 108.5 . . ?
H37A C37 H37B 107.5 . . ?
C38 C37 C34 114.97(19) . . ?
C38 C37 H37A 108.5 . . ?
C38 C37 H37B 108.5 . . ?
C37 C38 H38A 109.5 . . ?
C37 C38 H38B 109.5 . . ?
C37 C38 H38C 109.5 . . ?
H38A C38 H38B 109.5 . . ?
H38A C38 H38C 109.5 . . ?
H38B C38 H38C 109.5 . . ?
C31 C32 H32 119.1 . . ?
C31 C32 C33 121.9(8) . . ?
C33 C32 H32 119.1 . . ?
C28 C33 C39 123.1(5) . . ?
C32 C33 C28 117.2(6) . . ?
C32 C33 C39 119.7(6) . . ?
C33 C39 H39 106.5 . . ?
C33 C39 C40 111.6(5) . . ?
C40 C39 H39 106.5 . . ?
C42 C39 C33 111.9(4) . . ?
C42 C39 H39 106.5 . . ?
C42 C39 C40 113.2(5) . . ?
C39 C40 H40A 108.7 . . ?
C39 C40 H40B 108.7 . . ?
H40A C40 H40B 107.6 . . ?
C41 C40 C39 114.1(6) . . ?
C41 C40 H40A 108.7 . . ?
C41 C40 H40B 108.7 . . ?
C40 C41 H41A 109.5 . . ?
C40 C41 H41B 109.5 . . ?
C40 C41 H41C 109.5 . . ?
H41A C41 H41B 109.5 . . ?
H41A C41 H41C 109.5 . . ?
H41B C41 H41C 109.5 . . ?
C39 C42 H42A 108.3 . . ?
C39 C42 H42B 108.3 . . ?
H42A C42 H42B 107.4 . . ?
C43 C42 C39 116.1(5) . . ?
C43 C42 H42A 108.3 . . ?
C43 C42 H42B 108.3 . . ?
C42 C43 H43A 109.5 . . ?
C42 C43 H43B 109.5 . . ?
C42 C43 H43C 109.5 . . ?
H43A C43 H43B 109.5 . . ?
H43A C43 H43C 109.5 . . ?
H43B C43 H43C 109.5 . . ?
C33A C32A H32A 119.2 . . ?
C33A C32A C31A 121.5(8) . . ?
C31A C32A H32A 119.2 . . ?
C28 C33A C39A 122.0(5) . . ?
C32A C33A C28 117.7(6) . . ?
C32A C33A C39A 119.7(7) . . ?
C33A C39A H39A 106.3 . . ?
C33A C39A C40A 115.5(4) . . ?
C33A C39A C42A 110.2(5) . . ?
C40A C39A H39A 106.3 . . ?
C40A C39A C42A 111.6(5) . . ?
C42A C39A H39A 106.3 . . ?
C39A C40A H40C 108.4 . . ?
C39A C40A H40D 108.4 . . ?
H40C C40A H40D 107.5 . . ?
C41A C40A C39A 115.3(5) . . ?
C41A C40A H40C 108.4 . . ?
C41A C40A H40D 108.4 . . ?
C40A C41A H41D 109.5 . . ?
C40A C41A H41E 109.5 . . ?
C40A C41A H41F 109.5 . . ?
H41D C41A H41E 109.5 . . ?
H41D C41A H41F 109.5 . . ?
H41E C41A H41F 109.5 . . ?
C39A C42A H42C 108.9 . . ?
C39A C42A H42D 108.9 . . ?
H42C C42A H42D 107.7 . . ?
C43A C42A C39A 113.5(7) . . ?
C43A C42A H42C 108.9 . . ?
C43A C42A H42D 108.9 . . ?
C42A C43A H43D 109.5 . . ?
C42A C43A H43E 109.5 . . ?
C42A C43A H43F 109.5 . . ?
H43D C43A H43E 109.5 . . ?
H43D C43A H43F 109.5 . . ?
H43E C43A H43F 109.5 . . ?
C49 C48 H48 120.0 . . ?
C49 C48 C47 120.0 . . ?
C47 C48 H48 120.0 . . ?
C48 C49 H49 120.0 . . ?
C48 C49 C44 120.0 . . ?
C44 C49 H49 120.0 . . ?
C49 C44 H44 120.0 . . ?
C45 C44 C49 120.0 . . ?
C45 C44 H44 120.0 . . ?
C44 C45 H45 120.0 . . ?
C44 C45 C46 120.0 . . ?
C46 C45 H45 120.0 . . ?
C45 C46 H46 120.0 . . ?
C47 C46 C45 120.0 . . ?
C47 C46 H46 120.0 . . ?
C48 C47 H47 120.0 . . ?
C46 C47 C48 120.0 . . ?
C46 C47 H47 120.0 . . ?
C32A C31A H31A 120.4 . . ?
C30A C31A C32A 119.1(8) . . ?
C30A C31A H31A 120.4 . . ?
C31A C30A H30A 119.0 . . ?
C31A C30A C29A 121.9(7) . . ?
C29A C30A H30A 119.0 . . ?
C28 C29A C34 120.8(8) . . ?
C30A C29A C28 118.9(6) . . ?
C30A C29A C34 119.5(8) . . ?

loop_
_geom_bond_atom_site_label_1
_geom_bond_atom_site_label_2
_geom_bond_distance
_geom_bond_site_symmetry_2
_geom_bond_publ_flag
I1 Ca1 3.1183(4) . ?
I1 Ca1 3.1424(4) 3_655 ?
Ca1 N1 2.3280(16) . ?
Ca1 N2 2.3950(17) . ?
Ca1 C1 2.686(2) . ?
Ca1 C2 2.721(2) . ?
Ca1 C3 2.954(2) . ?
N1 C1 1.359(2) . ?
N1 C12 1.421(2) . ?
N2 C3 1.300(3) . ?
N2 C28 1.446(2) . ?
C1 C2 1.397(3) . ?
C1 C4 1.573(3) . ?
C2 H2 0.87(3) . ?
C2 C3 1.477(3) . ?
C3 C8 1.559(3) . ?
C4 C5 1.533(3) . ?
C4 C6 1.536(3) . ?
C4 C7 1.527(3) . ?
C5 H5A 0.9800 . ?
C5 H5B 0.9800 . ?
C5 H5C 0.9800 . ?
C6 H6A 0.9800 . ?
C6 H6B 0.9800 . ?
C6 H6C 0.9800 . ?
C7 H7A 0.9800 . ?
C7 H7B 0.9800 . ?
C7 H7C 0.9800 . ?
C8 C9 1.541(3) . ?
C8 C10 1.539(3) . ?
C8 C11 1.536(3) . ?
C9 H9A 0.9800 . ?
C9 H9B 0.9800 . ?
C9 H9C 0.9800 . ?
C10 H10A 0.9800 . ?
C10 H10B 0.9800 . ?
C10 H10C 0.9800 . ?
C11 H11A 0.9800 . ?
C11 H11B 0.9800 . ?
C11 H11C 0.9800 . ?
C12 C13 1.429(3) . ?
C12 C17 1.417(3) . ?
C13 C14 1.387(3) . ?
C13 C18 1.521(3) . ?
C14 H14 0.9500 . ?
C14 C15 1.389(3) . ?
C15 H15 0.9500 . ?
C15 C16 1.380(3) . ?
C16 H16 0.9500 . ?
C16 C17 1.401(3) . ?
C17 C23 1.531(3) . ?
C18 H18 1.0000 . ?
C18 C19 1.543(3) . ?
C18 C21 1.536(3) . ?
C19 H19A 0.9900 . ?
C19 H19B 0.9900 . ?
C19 C20 1.530(3) . ?
C20 H20A 0.9800 . ?
C20 H20B 0.9800 . ?
C20 H20C 0.9800 . ?
C21 H21A 0.9900 . ?
C21 H21B 0.9900 . ?
C21 C22 1.519(3) . ?
C22 H22A 0.9800 . ?
C22 H22B 0.9800 . ?
C22 H22C 0.9800 . ?
C23 H23 1.0000 . ?
C23 C24 1.538(3) . ?
C23 C26 1.544(3) . ?
C24 H24A 0.9900 . ?
C24 H24B 0.9900 . ?
C24 C25 1.522(3) . ?
C25 H25A 0.9800 . ?
C25 H25B 0.9800 . ?
C25 H25C 0.9800 . ?
C26 H26A 0.9900 . ?
C26 H26B 0.9900 . ?
C26 C27 1.529(3) . ?
C27 H27A 0.9800 . ?
C27 H27B 0.9800 . ?
C27 H27C 0.9800 . ?
C28 C29 1.393(12) . ?
C28 C33 1.410(6) . ?
C28 C33A 1.432(6) . ?
C28 C29A 1.413(11) . ?
C29 C30 1.391(10) . ?
C29 C34 1.538(8) . ?
C30 H30 0.9500 . ?
C30 C31 1.391(10) . ?
C31 H31 0.9500 . ?
C31 C32 1.370(17) . ?
C34 H34 1.0000 . ?
C34 H34A 1.0000 . ?
C34 C35 1.544(3) . ?
C34 C37 1.534(3) . ?
C34 C29A 1.513(8) . ?
C35 H35A 0.9900 . ?
C35 H35B 0.9900 . ?
C35 C36 1.525(3) . ?
C36 H36A 0.9800 . ?
C36 H36B 0.9800 . ?
C36 H36C 0.9800 . ?
C37 H37A 0.9900 . ?
C37 H37B 0.9900 . ?
C37 C38 1.528(3) . ?
C38 H38A 0.9800 . ?
C38 H38B 0.9800 . ?
C38 H38C 0.9800 . ?
C32 H32 0.9500 . ?
C32 C33 1.399(9) . ?
C33 C39 1.534(7) . ?
C39 H39 1.0000 . ?
C39 C40 1.542(7) . ?
C39 C42 1.529(6) . ?
C40 H40A 0.9900 . ?
C40 H40B 0.9900 . ?
C40 C41 1.523(8) . ?
C41 H41A 0.9800 . ?
C41 H41B 0.9800 . ?
C41 H41C 0.9800 . ?
C42 H42A 0.9900 . ?
C42 H42B 0.9900 . ?
C42 C43 1.520(10) . ?
C43 H43A 0.9800 . ?
C43 H43B 0.9800 . ?
C43 H43C 0.9800 . ?
C32A H32A 0.9500 . ?
C32A C33A 1.390(9) . ?
C32A C31A 1.394(17) . ?
C33A C39A 1.526(7) . ?
C39A H39A 1.0000 . ?
C39A C40A 1.536(6) . ?
C39A C42A 1.561(9) . ?
C40A H40C 0.9900 . ?
C40A H40D 0.9900 . ?
C40A C41A 1.516(8) . ?
C41A H41D 0.9800 . ?
C41A H41E 0.9800 . ?
C41A H41F 0.9800 . ?
C42A H42C 0.9900 . ?
C42A H42D 0.9900 . ?
C42A C43A 1.528(8) . ?
C43A H43D 0.9800 . ?
C43A H43E 0.9800 . ?
C43A H43F 0.9800 . ?
C48 H48 0.9500 . ?
C48 C49 1.3900 . ?
C48 C47 1.3900 . ?
C49 H49 0.9500 . ?
C49 C44 1.3900 . ?
C44 H44 0.9500 . ?
C44 C45 1.3900 . ?
C45 H45 0.9500 . ?
C45 C46 1.3900 . ?
C46 H46 0.9500 . ?
C46 C47 1.3900 . ?
C47 H47 0.9500 . ?
C31A H31A 0.9500 . ?
C31A C30A 1.368(9) . ?
C30A H30A 0.9500 . ?
C30A C29A 1.386(9) . ?

loop_
_geom_torsion_atom_site_label_1
_geom_torsion_atom_site_label_2
_geom_torsion_atom_site_label_3
_geom_torsion_atom_site_label_4
_geom_torsion
_geom_torsion_site_symmetry_1
_geom_torsion_site_symmetry_2
_geom_torsion_site_symmetry_3
_geom_torsion_site_symmetry_4
_geom_torsion_publ_flag
Ca1 N1 C1 C2 49.11(19) . . . . ?
Ca1 N1 C1 C4 -125.56(17) . . . . ?
Ca1 N1 C12 C13 17.8(3) . . . . ?
Ca1 N1 C12 C17 -156.90(15) . . . . ?
Ca1 N2 C3 C2 -0.9(2) . . . . ?
Ca1 N2 C3 C8 178.47(17) . . . . ?
Ca1 N2 C28 C29 83.0(8) . . . . ?
Ca1 N2 C28 C33 -94.8(3) . . . . ?
Ca1 N2 C28 C33A -75.7(3) . . . . ?
Ca1 N2 C28 C29A 92.7(8) . . . . ?
Ca1 C1 C2 C3 65.0(2) . . . . ?
Ca1 C1 C4 C5 -52.4(2) . . . . ?
Ca1 C1 C4 C6 65.5(2) . . . . ?
Ca1 C1 C4 C7 -175.06(15) . . . . ?
Ca1 C2 C3 N2 0.74(17) . . . . ?
Ca1 C2 C3 C8 -178.69(14) . . . . ?
N1 C1 C2 Ca1 -42.38(17) . . . . ?
N1 C1 C2 C3 22.6(4) . . . . ?
N1 C1 C4 C5 27.0(3) . . . . ?
N1 C1 C4 C6 144.9(2) . . . . ?
N1 C1 C4 C7 -95.6(2) . . . . ?
N1 C12 C13 C14 -178.26(18) . . . . ?
N1 C12 C13 C18 2.8(3) . . . . ?
N1 C12 C17 C16 179.65(18) . . . . ?
N1 C12 C17 C23 6.1(3) . . . . ?
N2 C3 C8 C9 118.4(2) . . . . ?
N2 C3 C8 C10 -124.5(2) . . . . ?
N2 C3 C8 C11 -2.2(3) . . . . ?
N2 C28 C29 C30 -175.3(9) . . . . ?
N2 C28 C29 C34 7.9(16) . . . . ?
N2 C28 C33 C32 174.4(6) . . . . ?
N2 C28 C33 C39 -4.2(5) . . . . ?
N2 C28 C33A C32A -175.9(5) . . . . ?
N2 C28 C33A C39A -4.5(5) . . . . ?
N2 C28 C29A C34 -10.9(15) . . . . ?
N2 C28 C29A C30A 179.5(9) . . . . ?
C1 N1 C12 C13 -120.2(2) . . . . ?
C1 N1 C12 C17 65.1(3) . . . . ?
C1 C2 C3 Ca1 -61.0(2) . . . . ?
C1 C2 C3 N2 -60.2(3) . . . . ?
C1 C2 C3 C8 120.3(2) . . . . ?
C2 C1 C4 C5 -147.9(2) . . . . ?
C2 C1 C4 C6 -30.0(3) . . . . ?
C2 C1 C4 C7 89.4(2) . . . . ?
C2 C3 C8 C9 -62.3(2) . . . . ?
C2 C3 C8 C10 54.9(2) . . . . ?
C2 C3 C8 C11 177.19(18) . . . . ?
C3 N2 C28 C29 -99.9(8) . . . . ?
C3 N2 C28 C33 82.2(3) . . . . ?
C3 N2 C28 C33A 101.4(3) . . . . ?
C3 N2 C28 C29A -90.3(8) . . . . ?
C4 C1 C2 Ca1 132.74(16) . . . . ?
C4 C1 C2 C3 -162.3(2) . . . . ?
C12 N1 C1 Ca1 153.8(2) . . . . ?
C12 N1 C1 C2 -157.13(19) . . . . ?
C12 N1 C1 C4 28.2(3) . . . . ?
C12 C13 C14 C15 -0.4(3) . . . . ?
C12 C13 C18 C19 -80.8(2) . . . . ?
C12 C13 C18 C21 152.37(19) . . . . ?
C12 C17 C23 C24 85.0(2) . . . . ?
C12 C17 C23 C26 -149.63(19) . . . . ?
C13 C12 C17 C16 5.0(3) . . . . ?
C13 C12 C17 C23 -168.60(18) . . . . ?
C13 C14 C15 C16 2.6(3) . . . . ?
C13 C18 C19 C20 -72.7(2) . . . . ?
C13 C18 C21 C22 -65.1(3) . . . . ?
C14 C13 C18 C19 100.3(2) . . . . ?
C14 C13 C18 C21 -26.5(3) . . . . ?
C14 C15 C16 C17 -0.9(3) . . . . ?
C15 C16 C17 C12 -2.9(3) . . . . ?
C15 C16 C17 C23 170.95(19) . . . . ?
C16 C17 C23 C24 -88.6(2) . . . . ?
C16 C17 C23 C26 36.8(3) . . . . ?
C17 C12 C13 C14 -3.4(3) . . . . ?
C17 C12 C13 C18 177.71(18) . . . . ?
C17 C23 C24 C25 63.8(2) . . . . ?
C17 C23 C26 C27 172.81(18) . . . . ?
C18 C13 C14 C15 178.5(2) . . . . ?
C19 C18 C21 C22 167.9(2) . . . . ?
C21 C18 C19 C20 56.8(2) . . . . ?
C24 C23 C26 C27 -62.5(2) . . . . ?
C26 C23 C24 C25 -63.7(2) . . . . ?
C28 N2 C3 Ca1 -177.7(2) . . . . ?
C28 N2 C3 C2 -178.58(18) . . . . ?
C28 N2 C3 C8 0.7(3) . . . . ?
C28 C29 C30 C31 -0.2(19) . . . . ?
C28 C29 C34 C35 -96.4(12) . . . . ?
C28 C29 C34 C37 141.3(10) . . . . ?
C28 C33 C39 C40 -143.7(5) . . . . ?
C28 C33 C39 C42 88.3(5) . . . . ?
C28 C33A C39A C40A -85.3(5) . . . . ?
C28 C33A C39A C42A 147.1(5) . . . . ?
C29 C28 C33 C32 -3.4(11) . . . . ?
C29 C28 C33 C39 178.0(9) . . . . ?
C29 C30 C31 C32 -1.0(19) . . . . ?
C29 C34 C35 C36 169.2(5) . . . . ?
C29 C34 C37 C38 -62.1(7) . . . . ?
C30 C29 C34 C35 86.9(13) . . . . ?
C30 C29 C34 C37 -35.4(16) . . . . ?
C30 C31 C32 C33 0.1(19) . . . . ?
C31 C32 C33 C28 2.1(15) . . . . ?
C31 C32 C33 C39 -179.3(10) . . . . ?
C34 C29 C30 C31 176.6(11) . . . . ?
C35 C34 C37 C38 179.82(18) . . . . ?
C35 C34 C29A C28 -82.0(12) . . . . ?
C35 C34 C29A C30A 87.6(12) . . . . ?
C37 C34 C35 C36 -65.1(2) . . . . ?
C37 C34 C29A C28 152.9(9) . . . . ?
C37 C34 C29A C30A -37.5(14) . . . . ?
C32 C33 C39 C40 37.7(8) . . . . ?
C32 C33 C39 C42 -90.3(7) . . . . ?
C33 C28 C29 C30 2.5(17) . . . . ?
C33 C28 C29 C34 -174.4(8) . . . . ?
C33 C39 C40 C41 162.9(5) . . . . ?
C33 C39 C42 C43 63.2(7) . . . . ?
C40 C39 C42 C43 -64.0(8) . . . . ?
C42 C39 C40 C41 -69.7(8) . . . . ?
C32A C33A C39A C40A 86.0(6) . . . . ?
C32A C33A C39A C42A -41.7(7) . . . . ?
C32A C31A C30A C29A 7.0(18) . . . . ?
C33A C28 C29A C34 157.8(8) . . . . ?
C33A C28 C29A C30A -11.9(16) . . . . ?
C33A C32A C31A C30A -2.7(17) . . . . ?
C33A C39A C40A C41A -66.9(7) . . . . ?
C33A C39A C42A C43A -167.0(6) . . . . ?
C40A C39A C42A C43A 63.3(8) . . . . ?
C42A C39A C40A C41A 60.0(7) . . . . ?
C48 C49 C44 C45 0.0 . . . . ?
C49 C48 C47 C46 0.0 . . . . ?
C49 C44 C45 C46 0.0 . . . . ?
C44 C45 C46 C47 0.0 . . . . ?
C45 C46 C47 C48 0.0 . . . . ?
C47 C48 C49 C44 0.0 . . . . ?
C31A C32A C33A C28 -8.6(12) . . . . ?
C31A C32A C33A C39A 179.8(10) . . . . ?
C31A C30A C29A C28 0.4(18) . . . . ?
C31A C30A C29A C34 -169.4(10) . . . . ?
C29A C28 C33A C32A 15.8(10) . . . . ?
C29A C28 C33A C39A -172.8(8) . . . . ?
C29A C34 C35 C36 169.4(5) . . . . ?
C29A C34 C37 C38 -55.2(6) . . . . ?

loop_
_exptl_oxdiff_crystal_face_indexfrac_h
_exptl_oxdiff_crystal_face_indexfrac_k
_exptl_oxdiff_crystal_face_indexfrac_l
_exptl_oxdiff_crystal_face_x
_exptl_oxdiff_crystal_face_y
_exptl_oxdiff_crystal_face_z
0.9942 1.0046 -0.0064 0.0210 0.0965 -0.0388
-10.2499 -0.0083 -8.7538 -0.1834 -0.7689 -0.6125
-9.5474 -9.3020 0.1729 -0.2175 -0.9067 0.3613
-5.0982 -10.8522 5.3647 -0.1456 -0.6048 0.7829
11.3836 5.1301 5.1343 0.2294 0.9589 0.1668
-5.3669 -10.7418 -5.3584 0.2797 -0.9428 0.1813
-0.2024 -11.5933 5.9937 0.1127 -0.3828 0.9170
5.7616 0.2519 11.9992 -0.1974 0.6621 0.7230
-6.3238 -6.2494 -9.8622 0.2711 -0.9121 -0.3076
3.9062 12.3917 1.3674 -0.2453 0.8281 -0.5040
-0.5378 -9.4090 -9.1214 0.6496 -0.7595 -0.0335
-3.2984 12.5078 -1.7100 -0.5053 0.3883 -0.7707
-2.4655 9.0803 -9.1680 -0.0430 0.0343 -0.9985
-1.7849 7.1722 10.9005 -0.7751 0.5937 0.2161
0.0984 0.0765 13.2317 -0.5441 0.4160 0.7287
-5.6689 0.2145 12.0321 -0.8059 0.1049 0.5827
12.6445 0.2482 -4.9869 0.8711 0.4739 -0.1290
-7.6321 -10.0892 -3.8934 0.0777 -0.9766 0.2006
5.1131 -8.6207 -8.5753 0.9025 -0.4297 0.0278
11.9057 6.3768 0.1302 0.4241 0.8902 -0.1664
10.1906 8.2614 -2.6437 0.3871 0.8119 -0.4370
5.0750 6.6766 10.2415 -0.3669 0.8835 0.2912
